data_7249593
loop_
_publ_author_name
'Yang, Tengzhou'
'Zhang, Liang'
'Bao, Yucong'
'Wei, Haoming'

_publ_section_title
;
 Dialkylated dibenzo[a,h]anthracenes for solution-processable organic
 thin-film transistors
;
_journal_issue 49
_journal_name_full 'RSC Advances'
_journal_page_first 36390
_journal_page_last 36397
_journal_paper_doi 10.1039/D4RA07439D
_journal_volume 14
_journal_year 2024
_chemical_formula_moiety 'C44 H54'
_chemical_formula_sum 'C44 H54'
_chemical_formula_weight 582.87
_space_group_crystal_system monoclinic
_space_group_IT_number 15
_space_group_name_Hall '-C 2yc'
_space_group_name_H-M_alt 'C 1 2/c 1'
_atom_sites_solution_hydrogens geom
_atom_sites_solution_primary dual
_audit_creation_date 2023-05-05
_audit_creation_method
;
Olex2 1.5
(compiled 2023.03.06 svn.rbb2c1857 for OlexSys, GUI svn.r6748)
;
_audit_update_record
;
2024-10-17 deposited with the CCDC.	2024-11-04 downloaded from the CCDC.
;
_cell_angle_alpha 90
_cell_angle_beta 112.982(2)
_cell_angle_gamma 90
_cell_formula_units_Z 4
_cell_length_a 25.7538(5)
_cell_length_b 5.77880(10)
_cell_length_c 25.3638(4)
_cell_measurement_reflns_used 5921
_cell_measurement_temperature 289(1)
_cell_measurement_theta_max 75.1940
_cell_measurement_theta_min 4.1350
_cell_volume 3475.18(12)
_computing_cell_refinement 'CrysAlisPro 1.171.41.113a (Rigaku OD, 2021)'
_computing_data_collection 'CrysAlisPro 1.171.41.113a (Rigaku OD, 2021)'
_computing_data_reduction 'CrysAlisPro 1.171.41.113a (Rigaku OD, 2021)'
_computing_molecular_graphics 'Olex2 1.5 (Dolomanov et al., 2009)'
_computing_publication_material 'Olex2 1.5 (Dolomanov et al., 2009)'
_computing_structure_refinement 'SHELXL 2018/3 (Sheldrick, 2015)'
_computing_structure_solution 'SHELXT 2018/2 (Sheldrick, 2018)'
_diffrn_ambient_environment air
_diffrn_ambient_temperature 289(1)
_diffrn_detector 'Hybrid Pixel Array Detector'
_diffrn_detector_area_resol_mean 10.0000
_diffrn_detector_type HyPix
_diffrn_measured_fraction_theta_full 0.999
_diffrn_measured_fraction_theta_max 0.950
_diffrn_measurement_details
;
List of Runs (angles in degrees, time in seconds):

  # Type    Start    End  Width  t~exp~   \w     \q     \k     \f   Frames
#--------------------------------------------------------------------------
  1  \w    -31.00  23.00   0.50    0.20    --   45.39 -19.00 120.00  108
  2  \w    -22.00  37.00   0.50    0.20    --   45.39 -37.00  60.00  118
  3  \w     22.00  75.00   0.50    0.20    --   45.39  20.00  -6.00  106
  4  \w     93.00 168.00   0.50    0.80    --  112.00  20.00  -6.00  150
  5  \w    -18.00  24.00   0.50    0.20    --   45.39 -20.00-173.00   84
  6  \w     -3.00  23.00   0.50    0.20    --  -45.39  20.00  -6.00   52
  7  \w    -65.00 -34.00   0.50    0.80    -- -100.00  61.00 -30.00   62
  8  \w    -73.00 -36.00   0.50    0.80    -- -100.00  61.00 -60.00   74
  9  \w    -60.00 -34.00   0.50    0.80    -- -100.00  61.00 -90.00   52
 10  \w    -98.00 -44.00   0.50    0.80    -- -100.00  77.00  30.00  108
 11  \w    -54.00 -27.00   0.50    0.80    -- -100.00  45.00 -30.00   54
 12  \w    -73.00 -38.00   0.50    0.80    -- -100.00  61.00  90.00   70
 13  \w    -70.00 -37.00   0.50    0.80    -- -100.00  61.00 120.00   66
 14  \w    -54.00 -29.00   0.50    0.80    -- -100.00  45.00 150.00   50
 15  \w    -54.00 -26.00   0.50    0.80    -- -100.00  45.00  90.00   56
 16  \w    -54.00 -27.00   0.50    0.80    -- -100.00  45.00   0.00   54
 17  \w    -54.00 -29.00   0.50    0.80    -- -100.00  45.00 -60.00   50
 18  \w   -134.00 -77.00   0.50    0.80    -- -100.00 -20.00-173.00  114
 19  \w   -106.00 -25.00   0.50    0.20    --  -45.39 -20.00-173.00  162
 20  \w     40.00  67.00   0.50    0.80    --  112.00 -61.00 -30.00   54
 21  \w     39.00  64.00   0.50    0.80    --  112.00 -61.00-180.00   50
 22  \w     39.00  64.00   0.50    0.80    --  112.00 -61.00-150.00   50
 23  \w     39.00  95.00   0.50    0.80    --  112.00-125.00  60.00  112
 24  \w     45.00 111.00   0.50    0.80    --  112.00-125.00 120.00  132
 25  \w     74.00 107.00   0.50    0.80    --  112.00-125.00 150.00   66
 26  \w     39.00  66.00   0.50    0.80    --  112.00-125.00 150.00   54
;
_diffrn_measurement_device 'four-circle diffractometer'
_diffrn_measurement_device_type 'ROD, Synergy Custom system, HyPix'
_diffrn_measurement_method '\w scans'
_diffrn_orient_matrix_type 'CrysAlisPro convention (1999,Acta A55,543-557)'
_diffrn_orient_matrix_UB_11 -0.0649225000
_diffrn_orient_matrix_UB_12 -0.0004900000
_diffrn_orient_matrix_UB_13 -0.0228456000
_diffrn_orient_matrix_UB_21 -0.0029669000
_diffrn_orient_matrix_UB_22 -0.0696738000
_diffrn_orient_matrix_UB_23 -0.0597209000
_diffrn_orient_matrix_UB_31 0.0009062000
_diffrn_orient_matrix_UB_32 -0.2572769000
_diffrn_orient_matrix_UB_33 0.0162385000
_diffrn_radiation_monochromator mirror
_diffrn_radiation_probe x-ray
_diffrn_radiation_type 'Cu K\a'
_diffrn_radiation_wavelength 1.54184
_diffrn_reflns_av_R_equivalents 0.0175
_diffrn_reflns_av_unetI/netI 0.0236
_diffrn_reflns_Laue_measured_fraction_full 0.999
_diffrn_reflns_Laue_measured_fraction_max 0.950
_diffrn_reflns_limit_h_max 32
_diffrn_reflns_limit_h_min -31
_diffrn_reflns_limit_k_max 2
_diffrn_reflns_limit_k_min -7
_diffrn_reflns_limit_l_max 31
_diffrn_reflns_limit_l_min -30
_diffrn_reflns_number 11199
_diffrn_reflns_point_group_measured_fraction_full 0.999
_diffrn_reflns_point_group_measured_fraction_max 0.950
_diffrn_reflns_theta_full 67.684
_diffrn_reflns_theta_max 77.700
_diffrn_reflns_theta_min 3.786
_diffrn_source 'Rotating-anode X-ray tube'
_diffrn_source_type 'Rigaku (Cu) X-ray Source'
_exptl_absorpt_coefficient_mu 0.459
_exptl_absorpt_correction_T_max 1.00000
_exptl_absorpt_correction_T_min 0.34529
_exptl_absorpt_correction_type multi-scan
_exptl_absorpt_process_details
;
CrysAlisPro 1.171.41.113a (Rigaku Oxford Diffraction, 2021)
Empirical absorption correction using spherical harmonics,
implemented in SCALE3 ABSPACK scaling algorithm.
;
_exptl_crystal_colour 'clear light colourless'
_exptl_crystal_colour_lustre clear
_exptl_crystal_colour_modifier light
_exptl_crystal_colour_primary colourless
_exptl_crystal_density_diffrn 1.114
_exptl_crystal_description needle
_exptl_crystal_F_000 1272
_exptl_crystal_size_max 0.12
_exptl_crystal_size_mid 0.03
_exptl_crystal_size_min 0.02
_refine_diff_density_max 0.596
_refine_diff_density_min -0.265
_refine_diff_density_rms 0.047
_refine_ls_extinction_method none
_refine_ls_goodness_of_fit_ref 1.132
_refine_ls_hydrogen_treatment constr
_refine_ls_matrix_type full
_refine_ls_number_parameters 200
_refine_ls_number_reflns 3527
_refine_ls_number_restraints 0
_refine_ls_restrained_S_all 1.132
_refine_ls_R_factor_all 0.0863
_refine_ls_R_factor_gt 0.0782
_refine_ls_shift/su_max 0.001
_refine_ls_shift/su_mean 0.000
_refine_ls_structure_factor_coef Fsqd
_refine_ls_weighting_details 'w=1/[\s^2^(Fo^2^)+(0.1598P)^2^+1.1571P] where P=(Fo^2^+2Fc^2^)/3'
_refine_ls_weighting_scheme calc
_refine_ls_wR_factor_gt 0.2576
_refine_ls_wR_factor_ref 0.2708
_reflns_Friedel_coverage 0.000
_reflns_number_gt 2894
_reflns_number_total 3527
_reflns_threshold_expression 'I > 2\s(I)'
_cod_data_source_file d4ra07439d2.cif
_cod_data_source_block ytz-3_auto
_cod_database_code 7249593
_shelx_shelxl_version_number 2018/3
_shelx_space_group_comment
;
The symmetry employed for this shelxl refinement is uniquely defined
by the following loop, which should always be used as a source of
symmetry information in preference to the above space-group names.
They are only intended as comments.
;
_shelx_estimated_absorpt_t_max 0.991
_shelx_estimated_absorpt_t_min 0.947
_olex2_refinement_description
;
1. Fixed Uiso
 At 1.2 times of:
  All C(H) groups, All C(H,H) groups
 At 1.5 times of:
  All C(H,H,H) groups
2.a Ternary CH refined with riding coordinates:
 C12(H12), C15(H15)
2.b Secondary CH2 refined with riding coordinates:
 C13(H13A,H13B), C14(H14A,H14B), C16(H16A,H16B), C17(H17A,H17B), C18(H18A,
 H18B), C19(H19A,H19B), C20(H20A,H20B), C21(H21A,H21B)
2.c Aromatic/amide H refined with riding coordinates:
 C2(H2), C3(H3), C5(H5), C8(H8), C10(H10), C11(H11)
2.d Idealised Me refined as rotating group:
 C22(H22A,H22B,H22C)
;
_olex2_submission_special_instructions 'No special instructions were received'
_oxdiff_exptl_absorpt_empirical_details
;
Empirical correction (ABSPACK) includes:
- Absorption correction using spherical harmonics
- Frame scaling
;
_oxdiff_exptl_absorpt_empirical_full_max 1.780
_oxdiff_exptl_absorpt_empirical_full_min 0.523

loop_
_space_group_symop_operation_xyz
'x, y, z'
'-x, y, -z+1/2'
'x+1/2, y+1/2, z'
'-x+1/2, y+1/2, -z+1/2'
'-x, -y, -z'
'x, -y, z-1/2'
'-x+1/2, -y+1/2, -z'
'x+1/2, -y+1/2, z-1/2'

loop_
_atom_site_label
_atom_site_type_symbol
_atom_site_fract_x
_atom_site_fract_y
_atom_site_fract_z
_atom_site_U_iso_or_equiv
_atom_site_adp_type
_atom_site_occupancy
_atom_site_site_symmetry_order
_atom_site_calc_flag
_atom_site_refinement_flags_posn
_atom_site_refinement_flags_adp
_atom_site_refinement_flags_occupancy
_atom_site_disorder_assembly
_atom_site_disorder_group
C1 C 0.45392(7) 0.4816(3) 0.87656(7) 0.0529(5) Uani 1 1 d . . . . .
C2 C 0.41779(9) 0.6505(4) 0.84086(8) 0.0635(5) Uani 1 1 d . . . . .
H2 H 0.406078 0.773658 0.857122 0.076 Uiso 1 1 calc R U . . .
C3 C 0.39954(9) 0.6359(4) 0.78225(8) 0.0676(6) Uani 1 1 d . . . . .
H3 H 0.376369 0.751824 0.759761 0.081 Uiso 1 1 calc R U . . .
C4 C 0.41483(8) 0.4516(4) 0.75548(7) 0.0605(5) Uani 1 1 d . . . . .
C5 C 0.44906(9) 0.2837(3) 0.78990(7) 0.0597(5) Uani 1 1 d . . . . .
H5 H 0.459492 0.158826 0.773051 0.072 Uiso 1 1 calc R U . . .
C6 C 0.46888(8) 0.2948(3) 0.85002(7) 0.0545(5) Uani 1 1 d . . . . .
C7 C 0.47590(7) 0.4940(3) 0.93890(7) 0.0509(4) Uani 1 1 d . . . . .
C8 C 0.46333(8) 0.6704(3) 0.96906(7) 0.0559(5) Uani 1 1 d . . . . .
H8 H 0.438676 0.786488 0.948606 0.067 Uiso 1 1 calc R U . . .
C9 C 0.48601(8) 0.6815(3) 1.02864(7) 0.0529(5) Uani 1 1 d . . . . .
C10 C 0.47284(9) 0.8692(3) 1.05815(8) 0.0623(5) Uani 1 1 d . . . . .
H10 H 0.448870 0.985740 1.036941 0.075 Uiso 1 1 calc R U . . .
C11 C 0.49409(9) 0.8817(3) 1.11557(8) 0.0623(5) Uani 1 1 d . . . . .
H11 H 0.484704 1.006456 1.133292 0.075 Uiso 1 1 calc R U . . .
C12 C 0.39612(9) 0.4348(4) 0.69098(7) 0.0648(5) Uani 1 1 d . . . . .
H12 H 0.416537 0.305268 0.683002 0.078 Uiso 1 1 calc R U . . .
C13 C 0.41022(10) 0.6517(4) 0.66503(8) 0.0735(6) Uani 1 1 d . . . . .
H13A H 0.450297 0.683139 0.683635 0.088 Uiso 1 1 calc R U . . .
H13B H 0.390063 0.782667 0.671771 0.088 Uiso 1 1 calc R U . . .
C14 C 0.39417(10) 0.6234(4) 0.60056(8) 0.0742(6) Uani 1 1 d . . . . .
H14A H 0.402077 0.766575 0.585162 0.089 Uiso 1 1 calc R U . . .
H14B H 0.417286 0.502835 0.594189 0.089 Uiso 1 1 calc R U . . .
C15 C 0.33305(9) 0.5625(4) 0.56916(8) 0.0681(6) Uani 1 1 d . . . . .
H15 H 0.310301 0.693487 0.572381 0.082 Uiso 1 1 calc R U . . .
C16 C 0.31805(12) 0.3523(5) 0.59663(9) 0.0924(9) Uani 1 1 d . . . . .
H16A H 0.337571 0.217742 0.590575 0.111 Uiso 1 1 calc R U . . .
H16B H 0.277847 0.323518 0.578024 0.111 Uiso 1 1 calc R U . . .
C17 C 0.33391(11) 0.3844(5) 0.66142(9) 0.0877(8) Uani 1 1 d . . . . .
H17A H 0.312380 0.511390 0.667746 0.105 Uiso 1 1 calc R U . . .
H17B H 0.324760 0.245065 0.677319 0.105 Uiso 1 1 calc R U . . .
C18 C 0.31810(9) 0.5160(4) 0.50513(7) 0.0707(6) Uani 1 1 d . . . . .
H18A H 0.338216 0.378551 0.501758 0.085 Uiso 1 1 calc R U . . .
H18B H 0.278096 0.482080 0.487134 0.085 Uiso 1 1 calc R U . . .
C19 C 0.33118(11) 0.7094(4) 0.47202(8) 0.0759(6) Uani 1 1 d . . . . .
H19A H 0.371713 0.731388 0.486807 0.091 Uiso 1 1 calc R U . . .
H19B H 0.314571 0.851525 0.478608 0.091 Uiso 1 1 calc R U . . .
C20 C 0.30973(10) 0.6669(4) 0.40781(8) 0.0742(6) Uani 1 1 d . . . . .
H20A H 0.326050 0.523926 0.401266 0.089 Uiso 1 1 calc R U . . .
H20B H 0.269153 0.646285 0.392994 0.089 Uiso 1 1 calc R U . . .
C21 C 0.32304(12) 0.8570(5) 0.37486(10) 0.0910(8) Uani 1 1 d . . . . .
H21A H 0.363682 0.874033 0.388889 0.109 Uiso 1 1 calc R U . . .
H21B H 0.307843 1.000838 0.382507 0.109 Uiso 1 1 calc R U . . .
C22 C 0.30025(14) 0.8199(7) 0.31074(11) 0.1117(11) Uani 1 1 d . . . . .
H22A H 0.310978 0.947719 0.292984 0.168 Uiso 1 1 calc R U . . .
H22B H 0.259869 0.809325 0.296034 0.168 Uiso 1 1 calc R U . . .
H22C H 0.315453 0.679215 0.302523 0.168 Uiso 1 1 calc R U . . .

loop_
_atom_site_aniso_label
_atom_site_aniso_U_11
_atom_site_aniso_U_22
_atom_site_aniso_U_33
_atom_site_aniso_U_23
_atom_site_aniso_U_13
_atom_site_aniso_U_12
C1 0.0571(9) 0.0611(10) 0.0413(9) 0.0006(7) 0.0200(7) -0.0079(7)
C2 0.0754(12) 0.0691(11) 0.0428(9) 0.0008(7) 0.0196(8) 0.0044(9)
C3 0.0797(13) 0.0729(12) 0.0434(10) 0.0054(8) 0.0166(9) 0.0026(10)
C4 0.0695(11) 0.0698(11) 0.0417(9) -0.0019(7) 0.0213(8) -0.0137(9)
C5 0.0719(12) 0.0650(11) 0.0441(9) -0.0042(7) 0.0246(8) -0.0113(9)
C6 0.0619(10) 0.0609(10) 0.0439(9) -0.0023(7) 0.0239(8) -0.0109(8)
C7 0.0571(9) 0.0575(9) 0.0402(8) 0.0013(7) 0.0215(7) -0.0054(7)
C8 0.0646(10) 0.0610(10) 0.0420(9) 0.0044(7) 0.0209(8) 0.0037(8)
C9 0.0613(10) 0.0573(10) 0.0422(9) 0.0020(7) 0.0226(7) -0.0026(7)
C10 0.0782(12) 0.0617(10) 0.0482(10) 0.0028(7) 0.0260(9) 0.0075(9)
C11 0.0802(12) 0.0603(10) 0.0487(9) -0.0027(7) 0.0277(9) 0.0031(9)
C12 0.0782(13) 0.0725(12) 0.0408(9) -0.0019(8) 0.0201(9) -0.0095(10)
C13 0.0835(14) 0.0892(14) 0.0403(9) -0.0001(9) 0.0160(9) -0.0300(11)
C14 0.0769(13) 0.0974(15) 0.0425(10) 0.0029(9) 0.0171(9) -0.0228(11)
C15 0.0719(12) 0.0824(13) 0.0424(9) -0.0011(8) 0.0140(8) -0.0130(10)
C16 0.1029(18) 0.1137(19) 0.0460(11) -0.0023(11) 0.0132(11) -0.0535(15)
C17 0.0917(16) 0.1158(19) 0.0497(11) 0.0007(11) 0.0211(10) -0.0409(14)
C18 0.0754(13) 0.0864(14) 0.0399(9) -0.0030(9) 0.0113(8) -0.0148(11)
C19 0.0888(15) 0.0877(14) 0.0424(10) 0.0012(9) 0.0160(10) -0.0108(12)
C20 0.0768(13) 0.0963(15) 0.0434(10) 0.0012(9) 0.0169(9) 0.0016(11)
C21 0.1023(18) 0.113(2) 0.0578(13) 0.0151(12) 0.0315(12) 0.0015(15)
C22 0.120(2) 0.162(3) 0.0558(14) 0.0232(15) 0.0371(14) 0.027(2)

loop_
_atom_type_symbol
_atom_type_description
_atom_type_scat_dispersion_real
_atom_type_scat_dispersion_imag
_atom_type_scat_source
C C 0.0181 0.0091 'International Tables Vol C Tables 4.2.6.8 and 6.1.1.4'
H H 0.0000 0.0000 'International Tables Vol C Tables 4.2.6.8 and 6.1.1.4'

loop_
_geom_angle_atom_site_label_1
_geom_angle_atom_site_label_2
_geom_angle_atom_site_label_3
_geom_angle
_geom_angle_site_symmetry_1
_geom_angle_site_symmetry_3
_geom_angle_publ_flag
C2 C1 C7 122.86(17) . . ?
C6 C1 C2 117.46(16) . . ?
C6 C1 C7 119.68(16) . . ?
C1 C2 H2 119.5 . . ?
C3 C2 C1 120.92(19) . . ?
C3 C2 H2 119.5 . . ?
C2 C3 H3 119.0 . . ?
C2 C3 C4 121.93(18) . . ?
C4 C3 H3 119.0 . . ?
C3 C4 C12 122.74(18) . . ?
C5 C4 C3 117.54(17) . . ?
C5 C4 C12 119.71(18) . . ?
C4 C5 H5 119.1 . . ?
C4 C5 C6 121.88(18) . . ?
C6 C5 H5 119.1 . . ?
C1 C6 C5 120.24(17) . . ?
C1 C6 C11 119.77(16) . 5_667 ?
C5 C6 C11 119.96(17) . 5_667 ?
C8 C7 C1 123.99(17) . . ?
C8 C7 C9 117.39(16) . 5_667 ?
C9 C7 C1 118.59(16) 5_667 . ?
C7 C8 H8 118.6 . . ?
C7 C8 C9 122.88(17) . . ?
C9 C8 H8 118.6 . . ?
C7 C9 C10 119.11(16) 5_667 . ?
C8 C9 C7 119.72(17) . 5_667 ?
C8 C9 C10 121.15(17) . . ?
C9 C10 H10 119.1 . . ?
C11 C10 C9 121.90(18) . . ?
C11 C10 H10 119.1 . . ?
C6 C11 H11 119.6 5_667 . ?
C10 C11 C6 120.89(17) . 5_667 ?
C10 C11 H11 119.6 . . ?
C4 C12 H12 107.5 . . ?
C4 C12 C13 112.58(16) . . ?
C13 C12 H12 107.5 . . ?
C17 C12 C4 112.13(17) . . ?
C17 C12 H12 107.5 . . ?
C17 C12 C13 109.26(18) . . ?
C12 C13 H13A 109.4 . . ?
C12 C13 H13B 109.4 . . ?
C12 C13 C14 111.28(17) . . ?
H13A C13 H13B 108.0 . . ?
C14 C13 H13A 109.4 . . ?
C14 C13 H13B 109.4 . . ?
C13 C14 H14A 109.1 . . ?
C13 C14 H14B 109.1 . . ?
H14A C14 H14B 107.9 . . ?
C15 C14 C13 112.41(17) . . ?
C15 C14 H14A 109.1 . . ?
C15 C14 H14B 109.1 . . ?
C14 C15 H15 108.1 . . ?
C14 C15 C16 110.16(18) . . ?
C14 C15 C18 112.26(17) . . ?
C16 C15 H15 108.1 . . ?
C16 C15 C18 109.86(18) . . ?
C18 C15 H15 108.1 . . ?
C15 C16 H16A 109.1 . . ?
C15 C16 H16B 109.1 . . ?
C15 C16 C17 112.48(19) . . ?
H16A C16 H16B 107.8 . . ?
C17 C16 H16A 109.1 . . ?
C17 C16 H16B 109.1 . . ?
C12 C17 C16 109.92(19) . . ?
C12 C17 H17A 109.7 . . ?
C12 C17 H17B 109.7 . . ?
C16 C17 H17A 109.7 . . ?
C16 C17 H17B 109.7 . . ?
H17A C17 H17B 108.2 . . ?
C15 C18 H18A 108.3 . . ?
C15 C18 H18B 108.3 . . ?
H18A C18 H18B 107.4 . . ?
C19 C18 C15 116.00(18) . . ?
C19 C18 H18A 108.3 . . ?
C19 C18 H18B 108.3 . . ?
C18 C19 H19A 108.7 . . ?
C18 C19 H19B 108.7 . . ?
C18 C19 C20 114.09(19) . . ?
H19A C19 H19B 107.6 . . ?
C20 C19 H19A 108.7 . . ?
C20 C19 H19B 108.7 . . ?
C19 C20 H20A 108.7 . . ?
C19 C20 H20B 108.7 . . ?
H20A C20 H20B 107.6 . . ?
C21 C20 C19 114.3(2) . . ?
C21 C20 H20A 108.7 . . ?
C21 C20 H20B 108.7 . . ?
C20 C21 H21A 108.6 . . ?
C20 C21 H21B 108.6 . . ?
C20 C21 C22 114.7(3) . . ?
H21A C21 H21B 107.6 . . ?
C22 C21 H21A 108.6 . . ?
C22 C21 H21B 108.6 . . ?
C21 C22 H22A 109.5 . . ?
C21 C22 H22B 109.5 . . ?
C21 C22 H22C 109.5 . . ?
H22A C22 H22B 109.5 . . ?
H22A C22 H22C 109.5 . . ?
H22B C22 H22C 109.5 . . ?

loop_
_geom_bond_atom_site_label_1
_geom_bond_atom_site_label_2
_geom_bond_distance
_geom_bond_site_symmetry_2
_geom_bond_publ_flag
C1 C2 1.407(3) . ?
C1 C6 1.403(3) . ?
C1 C7 1.458(2) . ?
C2 H2 0.9300 . ?
C2 C3 1.376(2) . ?
C3 H3 0.9300 . ?
C3 C4 1.400(3) . ?
C4 C5 1.371(3) . ?
C4 C12 1.517(2) . ?
C5 H5 0.9300 . ?
C5 C6 1.408(2) . ?
C6 C11 1.436(3) 5_667 ?
C7 C8 1.387(3) . ?
C7 C9 1.428(3) 5_667 ?
C8 H8 0.9300 . ?
C8 C9 1.393(2) . ?
C9 C10 1.432(3) . ?
C10 H10 0.9300 . ?
C10 C11 1.343(2) . ?
C11 H11 0.9300 . ?
C12 H12 0.9800 . ?
C12 C13 1.524(3) . ?
C12 C17 1.509(3) . ?
C13 H13A 0.9700 . ?
C13 H13B 0.9700 . ?
C13 C14 1.531(2) . ?
C14 H14A 0.9700 . ?
C14 H14B 0.9700 . ?
C14 C15 1.503(3) . ?
C15 H15 0.9800 . ?
C15 C16 1.523(3) . ?
C15 C18 1.539(2) . ?
C16 H16A 0.9700 . ?
C16 H16B 0.9700 . ?
C16 C17 1.542(3) . ?
C17 H17A 0.9700 . ?
C17 H17B 0.9700 . ?
C18 H18A 0.9700 . ?
C18 H18B 0.9700 . ?
C18 C19 1.513(3) . ?
C19 H19A 0.9700 . ?
C19 H19B 0.9700 . ?
C19 C20 1.522(3) . ?
C20 H20A 0.9700 . ?
C20 H20B 0.9700 . ?
C20 C21 1.499(3) . ?
C21 H21A 0.9700 . ?
C21 H21B 0.9700 . ?
C21 C22 1.513(3) . ?
C22 H22A 0.9600 . ?
C22 H22B 0.9600 . ?
C22 H22C 0.9600 . ?

loop_
_geom_torsion_atom_site_label_1
_geom_torsion_atom_site_label_2
_geom_torsion_atom_site_label_3
_geom_torsion_atom_site_label_4
_geom_torsion
_geom_torsion_site_symmetry_1
_geom_torsion_site_symmetry_2
_geom_torsion_site_symmetry_3
_geom_torsion_site_symmetry_4
_geom_torsion_publ_flag
C1 C2 C3 C4 1.4(3) . . . . ?
C1 C7 C8 C9 -178.33(16) . . . . ?
C2 C1 C6 C5 1.5(3) . . . . ?
C2 C1 C6 C11 179.63(17) . . . 5_667 ?
C2 C1 C7 C8 0.5(3) . . . . ?
C2 C1 C7 C9 -177.67(17) . . . 5_667 ?
C2 C3 C4 C5 0.0(3) . . . . ?
C2 C3 C4 C12 -178.74(18) . . . . ?
C3 C4 C5 C6 -0.6(3) . . . . ?
C3 C4 C12 C13 53.3(3) . . . . ?
C3 C4 C12 C17 -70.4(3) . . . . ?
C4 C5 C6 C1 -0.2(3) . . . . ?
C4 C5 C6 C11 -178.28(18) . . . 5_667 ?
C4 C12 C13 C14 176.45(17) . . . . ?
C4 C12 C17 C16 -176.1(2) . . . . ?
C5 C4 C12 C13 -125.4(2) . . . . ?
C5 C4 C12 C17 110.9(2) . . . . ?
C6 C1 C2 C3 -2.1(3) . . . . ?
C6 C1 C7 C8 -179.59(16) . . . . ?
C6 C1 C7 C9 2.3(3) . . . 5_667 ?
C7 C1 C2 C3 177.81(17) . . . . ?
C7 C1 C6 C5 -178.43(15) . . . . ?
C7 C1 C6 C11 -0.3(3) . . . 5_667 ?
C7 C8 C9 C7 0.2(3) . . . 5_667 ?
C7 C8 C9 C10 178.72(17) . . . . ?
C7 C9 C10 C11 -1.8(3) 5_667 . . . ?
C8 C9 C10 C11 179.62(18) . . . . ?
C9 C7 C8 C9 -0.2(3) 5_667 . . . ?
C9 C10 C11 C6 -0.2(3) . . . 5_667 ?
C12 C4 C5 C6 178.16(16) . . . . ?
C12 C13 C14 C15 56.2(3) . . . . ?
C13 C12 C17 C16 58.4(3) . . . . ?
C13 C14 C15 C16 -52.9(3) . . . . ?
C13 C14 C15 C18 -175.64(19) . . . . ?
C14 C15 C16 C17 53.9(3) . . . . ?
C14 C15 C18 C19 -56.5(3) . . . . ?
C15 C16 C17 C12 -57.5(3) . . . . ?
C15 C18 C19 C20 -173.46(19) . . . . ?
C16 C15 C18 C19 -179.4(2) . . . . ?
C17 C12 C13 C14 -58.3(3) . . . . ?
C18 C15 C16 C17 178.0(2) . . . . ?
C18 C19 C20 C21 -179.5(2) . . . . ?
C19 C20 C21 C22 -178.1(2) . . . . ?
